data_1567080
loop_
_publ_author_name
'Kuehn, Laura'
'Zapf, Ludwig'
'Werner, Luis'
'Stang, Martin'
'W\"urtemberger-Pietsch, Sabrina'
'Krummenacher, Ivo'
'Braunschweig, Holger'
'Lac\^ote, Emmanuel'
'Marder, Todd B.'
'Radius, Udo'

_publ_section_title
;
 NHC induced radical formation <i>via</i> homolytic cleavage of B-B bonds
 and its role in organic reactions.
;
_journal_issue 28
_journal_name_full 'Chemical science'
_journal_page_first 8321
_journal_page_last 8333
_journal_paper_doi 10.1039/d2sc02096c
_journal_volume 13
_journal_year 2022
_chemical_formula_moiety 'C24 H44 B2 N4 O4, 2(C7 H8)'
_chemical_formula_sum 'C38 H60 B2 N4 O4'
_chemical_formula_weight 658.52
_space_group_crystal_system monoclinic
_space_group_IT_number 14
_space_group_name_Hall '-P 2yn'
_space_group_name_H-M_alt 'P 1 21/n 1'
_atom_sites_solution_hydrogens geom
_audit_creation_method SHELXL-2014/6
_audit_update_record
;
2022-03-28 deposited with the CCDC.	2022-06-07 downloaded from the CCDC.
;
_cell_angle_alpha 90
_cell_angle_beta 95.327(2)
_cell_angle_gamma 90
_cell_formula_units_Z 2
_cell_length_a 8.4650(4)
_cell_length_b 16.1068(8)
_cell_length_c 13.6527(6)
_cell_measurement_reflns_used 9961
_cell_measurement_temperature 100(2)
_cell_measurement_theta_max 26.08
_cell_measurement_theta_min 2.72
_cell_volume 1853.43(15)
_computing_cell_refinement 'Saint-NT v. 7.23'
_computing_data_collection 'APEX2 ver. 2014.1 (Bruker AXS)'
_computing_data_reduction 'Saint-NT v. 7.23'
_computing_molecular_graphics 'XP ver. 5.1 (Bruker AXS, 1998)'
_computing_publication_material 'SHELXL-2014 (Sheldrick, 2014)'
_computing_structure_refinement 'SHELXL-2014/6 (Sheldrick, 2014)'
_computing_structure_solution 'SHELXL-2014 (Sheldrick, 2014)'
_diffrn_ambient_temperature 100(2)
_diffrn_measured_fraction_theta_full 1.000
_diffrn_measured_fraction_theta_max 0.999
_diffrn_measurement_device_type 'Bruker X8-APEX II'
_diffrn_measurement_method '\f and \w scans'
_diffrn_radiation_monochromator helios
_diffrn_radiation_source 'rotating anode'
_diffrn_radiation_type MoK\a
_diffrn_radiation_wavelength 0.71073
_diffrn_reflns_av_R_equivalents 0.0199
_diffrn_reflns_av_unetI/netI 0.0126
_diffrn_reflns_Laue_measured_fraction_full 1.000
_diffrn_reflns_Laue_measured_fraction_max 0.999
_diffrn_reflns_limit_h_max 10
_diffrn_reflns_limit_h_min -10
_diffrn_reflns_limit_k_max 19
_diffrn_reflns_limit_k_min -19
_diffrn_reflns_limit_l_max 16
_diffrn_reflns_limit_l_min -16
_diffrn_reflns_number 24084
_diffrn_reflns_point_group_measured_fraction_full 1.000
_diffrn_reflns_point_group_measured_fraction_max 0.999
_diffrn_reflns_theta_full 26.000
_diffrn_reflns_theta_max 26.093
_diffrn_reflns_theta_min 1.960
_exptl_absorpt_coefficient_mu 0.075
_exptl_absorpt_correction_T_max 0.7453
_exptl_absorpt_correction_T_min 0.7129
_exptl_absorpt_correction_type analytical
_exptl_absorpt_process_details 'Sadabs 2014/3 (Bruker 2014)'
_exptl_crystal_colour colourless
_exptl_crystal_density_diffrn 1.180
_exptl_crystal_description block
_exptl_crystal_F_000 716
_exptl_crystal_size_max 0.230
_exptl_crystal_size_mid 0.220
_exptl_crystal_size_min 0.150
_refine_diff_density_max 0.458
_refine_diff_density_min -0.181
_refine_diff_density_rms 0.039
_refine_ls_extinction_method none
_refine_ls_goodness_of_fit_ref 1.060
_refine_ls_hydrogen_treatment constr
_refine_ls_matrix_type full
_refine_ls_number_parameters 224
_refine_ls_number_reflns 3681
_refine_ls_number_restraints 0
_refine_ls_restrained_S_all 1.060
_refine_ls_R_factor_all 0.0401
_refine_ls_R_factor_gt 0.0359
_refine_ls_shift/su_max 0.000
_refine_ls_shift/su_mean 0.000
_refine_ls_structure_factor_coef Fsqd
_refine_ls_weighting_details 'w=1/[\s^2^(Fo^2^)+(0.0449P)^2^+0.7384P] where P=(Fo^2^+2Fc^2^)/3'
_refine_ls_weighting_scheme calc
_refine_ls_wR_factor_gt 0.0929
_refine_ls_wR_factor_ref 0.0963
_reflns_Friedel_coverage 0.000
_reflns_number_gt 3325
_reflns_number_total 3681
_reflns_threshold_expression 'I > 2\s(I)'
_cod_data_source_file d2sc02096c2.cif
_cod_data_source_block compound_1
_cod_depositor_comments
;
The following automatic conversions were performed:

data name '__exptl_absorpt_correction_type' was replaced with
'_exptl_absorpt_correction_type'.

Automatic conversion script
Id: cif_correct_tags 7550 2019-12-06 10:49:48Z antanas 

 Adding full bibliography for 1567080--1567081.cif.
;
_cod_original_sg_symbol_H-M 'P 21/n'
_cod_database_code 1567080
_shelx_space_group_comment
;
The symmetry employed for this shelxl refinement is uniquely defined
by the following loop, which should always be used as a source of
symmetry information in preference to the above space-group names.
They are only intended as comments.
;
_shelx_estimated_absorpt_t_min 0.983
_shelx_estimated_absorpt_t_max 0.989
_shelxl_version_number 2014/6

loop_
_space_group_symop_operation_xyz
'x, y, z'
'-x+1/2, y+1/2, -z+1/2'
'-x, -y, -z'
'x-1/2, -y-1/2, z-1/2'

loop_
_atom_site_label
_atom_site_type_symbol
_atom_site_fract_x
_atom_site_fract_y
_atom_site_fract_z
_atom_site_U_iso_or_equiv
_atom_site_adp_type
_atom_site_occupancy
_atom_site_site_symmetry_order
_atom_site_calc_flag
_atom_site_refinement_flags_posn
_atom_site_refinement_flags_adp
_atom_site_refinement_flags_occupancy
_atom_site_disorder_assembly
_atom_site_disorder_group
C1_1 C 0.60032(12) 0.43204(7) 0.39449(7) 0.0130(2) Uani 1 1 d . . . . .
N1_1 N 0.75882(10) 0.43596(6) 0.38768(6) 0.0139(2) Uani 1 1 d . . . . .
C2_1 C 0.82182(13) 0.35725(7) 0.37598(8) 0.0158(2) Uani 1 1 d . . . . .
N2_1 N 0.56499(10) 0.35037(6) 0.38577(6) 0.0140(2) Uani 1 1 d . . . . .
C3_1 C 0.69987(13) 0.30331(7) 0.37467(8) 0.0160(2) Uani 1 1 d . . . . .
C4_1 C 0.85091(13) 0.51252(7) 0.38930(9) 0.0185(2) Uani 1 1 d . . . . .
H4A_1 H 0.8456 0.5360 0.3228 0.028 Uiso 1 1 calc R U . . .
H4B_1 H 0.9617 0.5006 0.4124 0.028 Uiso 1 1 calc R U . . .
H4C_1 H 0.8074 0.5525 0.4338 0.028 Uiso 1 1 calc R U . . .
C5_1 C 0.99359(13) 0.34221(8) 0.36754(9) 0.0218(3) Uani 1 1 d . . . . .
H5A_1 H 1.0233 0.3659 0.3057 0.033 Uiso 1 1 calc R U . . .
H5B_1 H 1.0142 0.2823 0.3683 0.033 Uiso 1 1 calc R U . . .
H5C_1 H 1.0564 0.3685 0.4230 0.033 Uiso 1 1 calc R U . . .
C6_1 C 0.69671(14) 0.21133(7) 0.36305(9) 0.0233(3) Uani 1 1 d . . . . .
H6A_1 H 0.6300 0.1966 0.3030 0.035 Uiso 1 1 calc R U . . .
H6B_1 H 0.6532 0.1860 0.4200 0.035 Uiso 1 1 calc R U . . .
H6C_1 H 0.8048 0.1909 0.3584 0.035 Uiso 1 1 calc R U . . .
C7_1 C 0.40663(12) 0.31533(7) 0.38955(8) 0.0179(2) Uani 1 1 d . . . . .
H7A_1 H 0.3435 0.3254 0.3268 0.027 Uiso 1 1 calc R U . . .
H7B_1 H 0.3550 0.3417 0.4429 0.027 Uiso 1 1 calc R U . . .
H7C_1 H 0.4151 0.2554 0.4015 0.027 Uiso 1 1 calc R U . . .
B1_2 B 0.48474(13) 0.50532(7) 0.43529(8) 0.0129(2) Uani 1 1 d . . . . .
O1_2 O 0.31693(8) 0.48890(5) 0.39958(5) 0.01424(18) Uani 1 1 d . . . . .
C1_2 C 0.28112(13) 0.50380(7) 0.29833(8) 0.0158(2) Uani 1 1 d . . . . .
H1A_2 H 0.1663 0.4946 0.2809 0.019 Uiso 1 1 calc R U . . .
H1B_2 H 0.3399 0.4636 0.2605 0.019 Uiso 1 1 calc R U . . .
O2_2 O 0.53597(9) 0.58845(5) 0.40322(5) 0.01399(17) Uani 1 1 d . . . . .
C3_2 C 0.50047(13) 0.60388(7) 0.30213(8) 0.0155(2) Uani 1 1 d . . . . .
H3A_2 H 0.5637 0.5659 0.2642 0.019 Uiso 1 1 calc R U . . .
H3B_2 H 0.5315 0.6615 0.2875 0.019 Uiso 1 1 calc R U . . .
C4_2 C 0.22477(14) 0.65472(7) 0.32063(9) 0.0215(3) Uani 1 1 d . . . . .
H4A_2 H 0.2526 0.7111 0.3014 0.032 Uiso 1 1 calc R U . . .
H4B_2 H 0.2463 0.6485 0.3920 0.032 Uiso 1 1 calc R U . . .
H4C_2 H 0.1119 0.6447 0.3016 0.032 Uiso 1 1 calc R U . . .
C5_2 C 0.29718(14) 0.60122(8) 0.15741(8) 0.0228(3) Uani 1 1 d . . . . .
H5A_2 H 0.3598 0.5594 0.1260 0.034 Uiso 1 1 calc R U . . .
H5B_2 H 0.3301 0.6568 0.1384 0.034 Uiso 1 1 calc R U . . .
H5C_2 H 0.1844 0.5933 0.1362 0.034 Uiso 1 1 calc R U . . .
C2_2 C 0.32401(13) 0.59196(7) 0.26890(8) 0.0164(2) Uani 1 1 d . . . . .
C1_3 C 0.17226(17) 0.13922(9) 0.60228(9) 0.0292(3) Uani 1 1 d . . . . .
C2_3 C 0.28625(18) 0.20005(8) 0.59661(9) 0.0315(3) Uani 1 1 d . . . . .
H2_3 H 0.2553 0.2568 0.5942 0.038 Uiso 1 1 calc R U . . .
C3_3 C 0.44462(18) 0.17971(9) 0.59432(10) 0.0349(3) Uani 1 1 d . . . . .
H3_3 H 0.5212 0.2223 0.5899 0.042 Uiso 1 1 calc R U . . .
C4_3 C 0.49164(17) 0.09764(10) 0.59851(10) 0.0358(3) Uani 1 1 d . . . . .
H4_3 H 0.6003 0.0835 0.5968 0.043 Uiso 1 1 calc R U . . .
C5_3 C 0.37949(18) 0.03623(9) 0.60519(10) 0.0351(3) Uani 1 1 d . . . . .
H5_3 H 0.4112 -0.0204 0.6086 0.042 Uiso 1 1 calc R U . . .
C6_3 C 0.22150(17) 0.05672(9) 0.60693(9) 0.0311(3) Uani 1 1 d . . . . .
H6_3 H 0.1453 0.0139 0.6114 0.037 Uiso 1 1 calc R U . . .
C7_3 C -0.00028(19) 0.16088(11) 0.60295(12) 0.0460(4) Uani 1 1 d . . . . .
H7A_3 H -0.0195 0.2161 0.5741 0.069 Uiso 1 1 calc R U . . .
H7B_3 H -0.0291 0.1608 0.6708 0.069 Uiso 1 1 calc R U . . .
H7C_3 H -0.0648 0.1198 0.5643 0.069 Uiso 1 1 calc R U . . .

loop_
_atom_site_aniso_label
_atom_site_aniso_U_11
_atom_site_aniso_U_22
_atom_site_aniso_U_33
_atom_site_aniso_U_23
_atom_site_aniso_U_13
_atom_site_aniso_U_12
C1_1 0.0137(5) 0.0155(5) 0.0096(5) 0.0004(4) 0.0007(4) -0.0012(4)
N1_1 0.0131(4) 0.0152(5) 0.0136(4) -0.0006(3) 0.0017(3) -0.0003(3)
C2_1 0.0165(5) 0.0173(5) 0.0138(5) -0.0007(4) 0.0021(4) 0.0025(4)
N2_1 0.0130(4) 0.0143(4) 0.0149(4) -0.0009(3) 0.0019(3) -0.0002(3)
C3_1 0.0163(5) 0.0172(6) 0.0148(5) -0.0013(4) 0.0025(4) 0.0026(4)
C4_1 0.0142(5) 0.0177(5) 0.0238(6) -0.0003(4) 0.0022(4) -0.0032(4)
C5_1 0.0157(5) 0.0218(6) 0.0284(6) -0.0031(5) 0.0045(4) 0.0023(5)
C6_1 0.0227(6) 0.0169(6) 0.0310(6) -0.0036(5) 0.0058(5) 0.0019(5)
C7_1 0.0146(5) 0.0159(5) 0.0235(6) -0.0016(4) 0.0024(4) -0.0029(4)
B1_2 0.0127(5) 0.0135(6) 0.0126(5) 0.0001(4) 0.0014(4) 0.0011(4)
O1_2 0.0127(4) 0.0170(4) 0.0128(4) 0.0021(3) 0.0002(3) 0.0000(3)
C1_2 0.0145(5) 0.0179(5) 0.0144(5) 0.0005(4) -0.0013(4) -0.0006(4)
O2_2 0.0156(4) 0.0140(4) 0.0121(4) 0.0009(3) -0.0001(3) -0.0007(3)
C3_2 0.0179(5) 0.0152(5) 0.0136(5) 0.0021(4) 0.0018(4) -0.0003(4)
C4_2 0.0199(6) 0.0201(6) 0.0239(6) 0.0014(5) -0.0006(4) 0.0046(5)
C5_2 0.0259(6) 0.0242(6) 0.0173(6) 0.0046(4) -0.0030(5) -0.0007(5)
C2_2 0.0172(5) 0.0172(5) 0.0145(5) 0.0021(4) -0.0009(4) 0.0011(4)
C1_3 0.0398(7) 0.0342(7) 0.0145(6) 0.0023(5) 0.0073(5) 0.0035(6)
C2_3 0.0503(8) 0.0252(7) 0.0194(6) -0.0012(5) 0.0046(6) 0.0011(6)
C3_3 0.0429(8) 0.0384(8) 0.0223(6) -0.0021(6) -0.0024(6) -0.0107(7)
C4_3 0.0334(7) 0.0477(9) 0.0250(7) 0.0024(6) -0.0036(5) 0.0035(6)
C5_3 0.0485(9) 0.0292(7) 0.0270(7) 0.0042(5) 0.0005(6) 0.0085(6)
C6_3 0.0425(8) 0.0291(7) 0.0221(6) 0.0045(5) 0.0051(5) -0.0046(6)
C7_3 0.0447(9) 0.0551(10) 0.0408(9) 0.0084(7) 0.0178(7) 0.0120(8)

loop_
_atom_type_symbol
_atom_type_description
_atom_type_scat_dispersion_real
_atom_type_scat_dispersion_imag
_atom_type_scat_source
C C 0.0033 0.0016 'International Tables Vol C Tables 4.2.6.8 and 6.1.1.4'
H H 0.0000 0.0000 'International Tables Vol C Tables 4.2.6.8 and 6.1.1.4'
B B 0.0013 0.0007 'International Tables Vol C Tables 4.2.6.8 and 6.1.1.4'
N N 0.0061 0.0033 'International Tables Vol C Tables 4.2.6.8 and 6.1.1.4'
O O 0.0106 0.0060 'International Tables Vol C Tables 4.2.6.8 and 6.1.1.4'

loop_
_geom_angle_atom_site_label_1
_geom_angle_atom_site_label_2
_geom_angle_atom_site_label_3
_geom_angle
_geom_angle_site_symmetry_1
_geom_angle_site_symmetry_3
_geom_angle_publ_flag
N2_1 C1_1 N1_1 104.58(9) . . ?
N2_1 C1_1 B1_2 126.04(9) . . ?
N1_1 C1_1 B1_2 127.40(9) . . ?
C1_1 N1_1 C2_1 110.99(9) . . ?
C1_1 N1_1 C4_1 124.74(9) . . ?
C2_1 N1_1 C4_1 124.25(9) . . ?
C3_1 C2_1 N1_1 106.72(9) . . ?
C3_1 C2_1 C5_1 130.25(10) . . ?
N1_1 C2_1 C5_1 123.02(10) . . ?
C1_1 N2_1 C3_1 111.28(9) . . ?
C1_1 N2_1 C7_1 124.71(9) . . ?
C3_1 N2_1 C7_1 124.00(9) . . ?
C2_1 C3_1 N2_1 106.43(9) . . ?
C2_1 C3_1 C6_1 130.42(10) . . ?
N2_1 C3_1 C6_1 123.15(10) . . ?
N1_1 C4_1 H4A_1 109.5 . . ?
N1_1 C4_1 H4B_1 109.5 . . ?
H4A_1 C4_1 H4B_1 109.5 . . ?
N1_1 C4_1 H4C_1 109.5 . . ?
H4A_1 C4_1 H4C_1 109.5 . . ?
H4B_1 C4_1 H4C_1 109.5 . . ?
C2_1 C5_1 H5A_1 109.5 . . ?
C2_1 C5_1 H5B_1 109.5 . . ?
H5A_1 C5_1 H5B_1 109.5 . . ?
C2_1 C5_1 H5C_1 109.5 . . ?
H5A_1 C5_1 H5C_1 109.5 . . ?
H5B_1 C5_1 H5C_1 109.5 . . ?
C3_1 C6_1 H6A_1 109.5 . . ?
C3_1 C6_1 H6B_1 109.5 . . ?
H6A_1 C6_1 H6B_1 109.5 . . ?
C3_1 C6_1 H6C_1 109.5 . . ?
H6A_1 C6_1 H6C_1 109.5 . . ?
H6B_1 C6_1 H6C_1 109.5 . . ?
N2_1 C7_1 H7A_1 109.5 . . ?
N2_1 C7_1 H7B_1 109.5 . . ?
H7A_1 C7_1 H7B_1 109.5 . . ?
N2_1 C7_1 H7C_1 109.5 . . ?
H7A_1 C7_1 H7C_1 109.5 . . ?
H7B_1 C7_1 H7C_1 109.5 . . ?
O1_2 B1_2 O2_2 111.15(8) . . ?
O1_2 B1_2 C1_1 109.82(8) . . ?
O2_2 B1_2 C1_1 110.13(8) . . ?
O1_2 B1_2 B1_2 110.95(10) . 3_666 ?
O2_2 B1_2 B1_2 111.21(10) . 3_666 ?
C1_1 B1_2 B1_2 103.29(10) . 3_666 ?
C1_2 O1_2 B1_2 113.88(8) . . ?
O1_2 C1_2 C2_2 112.44(9) . . ?
O1_2 C1_2 H1A_2 109.1 . . ?
C2_2 C1_2 H1A_2 109.1 . . ?
O1_2 C1_2 H1B_2 109.1 . . ?
C2_2 C1_2 H1B_2 109.1 . . ?
H1A_2 C1_2 H1B_2 107.8 . . ?
C3_2 O2_2 B1_2 113.99(8) . . ?
O2_2 C3_2 C2_2 112.45(8) . . ?
O2_2 C3_2 H3A_2 109.1 . . ?
C2_2 C3_2 H3A_2 109.1 . . ?
O2_2 C3_2 H3B_2 109.1 . . ?
C2_2 C3_2 H3B_2 109.1 . . ?
H3A_2 C3_2 H3B_2 107.8 . . ?
C2_2 C4_2 H4A_2 109.5 . . ?
C2_2 C4_2 H4B_2 109.5 . . ?
H4A_2 C4_2 H4B_2 109.5 . . ?
C2_2 C4_2 H4C_2 109.5 . . ?
H4A_2 C4_2 H4C_2 109.5 . . ?
H4B_2 C4_2 H4C_2 109.5 . . ?
C2_2 C5_2 H5A_2 109.5 . . ?
C2_2 C5_2 H5B_2 109.5 . . ?
H5A_2 C5_2 H5B_2 109.5 . . ?
C2_2 C5_2 H5C_2 109.5 . . ?
H5A_2 C5_2 H5C_2 109.5 . . ?
H5B_2 C5_2 H5C_2 109.5 . . ?
C5_2 C2_2 C1_2 109.64(9) . . ?
C5_2 C2_2 C4_2 111.05(9) . . ?
C1_2 C2_2 C4_2 109.80(9) . . ?
C5_2 C2_2 C3_2 109.51(9) . . ?
C1_2 C2_2 C3_2 106.70(8) . . ?
C4_2 C2_2 C3_2 110.05(9) . . ?
C2_3 C1_3 C6_3 118.12(13) . . ?
C2_3 C1_3 C7_3 121.31(13) . . ?
C6_3 C1_3 C7_3 120.56(14) . . ?
C1_3 C2_3 C3_3 121.09(13) . . ?
C1_3 C2_3 H2_3 119.5 . . ?
C3_3 C2_3 H2_3 119.5 . . ?
C4_3 C3_3 C2_3 120.15(13) . . ?
C4_3 C3_3 H3_3 119.9 . . ?
C2_3 C3_3 H3_3 119.9 . . ?
C5_3 C4_3 C3_3 119.46(14) . . ?
C5_3 C4_3 H4_3 120.3 . . ?
C3_3 C4_3 H4_3 120.3 . . ?
C6_3 C5_3 C4_3 120.23(13) . . ?
C6_3 C5_3 H5_3 119.9 . . ?
C4_3 C5_3 H5_3 119.9 . . ?
C5_3 C6_3 C1_3 120.94(13) . . ?
C5_3 C6_3 H6_3 119.5 . . ?
C1_3 C6_3 H6_3 119.5 . . ?
C1_3 C7_3 H7A_3 109.5 . . ?
C1_3 C7_3 H7B_3 109.5 . . ?
H7A_3 C7_3 H7B_3 109.5 . . ?
C1_3 C7_3 H7C_3 109.5 . . ?
H7A_3 C7_3 H7C_3 109.5 . . ?
H7B_3 C7_3 H7C_3 109.5 . . ?

loop_
_geom_bond_atom_site_label_1
_geom_bond_atom_site_label_2
_geom_bond_distance
_geom_bond_site_symmetry_2
_geom_bond_publ_flag
C1_1 N2_1 1.3519(14) . ?
C1_1 N1_1 1.3550(13) . ?
C1_1 B1_2 1.6619(15) . ?
N1_1 C2_1 1.3903(14) . ?
N1_1 C4_1 1.4580(14) . ?
C2_1 C3_1 1.3480(16) . ?
C2_1 C5_1 1.4891(15) . ?
N2_1 C3_1 1.3904(14) . ?
N2_1 C7_1 1.4598(13) . ?
C3_1 C6_1 1.4899(16) . ?
C4_1 H4A_1 0.9800 . ?
C4_1 H4B_1 0.9800 . ?
C4_1 H4C_1 0.9800 . ?
C5_1 H5A_1 0.9800 . ?
C5_1 H5B_1 0.9800 . ?
C5_1 H5C_1 0.9800 . ?
C6_1 H6A_1 0.9800 . ?
C6_1 H6B_1 0.9800 . ?
C6_1 H6C_1 0.9800 . ?
C7_1 H7A_1 0.9800 . ?
C7_1 H7B_1 0.9800 . ?
C7_1 H7C_1 0.9800 . ?
B1_2 O1_2 1.4822(13) . ?
B1_2 O2_2 1.4859(14) . ?
B1_2 B1_2 1.770(2) 3_666 ?
O1_2 C1_2 1.4081(12) . ?
C1_2 C2_2 1.5285(15) . ?
C1_2 H1A_2 0.9900 . ?
C1_2 H1B_2 0.9900 . ?
O2_2 C3_2 1.4070(12) . ?
C3_2 C2_2 1.5323(15) . ?
C3_2 H3A_2 0.9900 . ?
C3_2 H3B_2 0.9900 . ?
C4_2 C2_2 1.5286(16) . ?
C4_2 H4A_2 0.9800 . ?
C4_2 H4B_2 0.9800 . ?
C4_2 H4C_2 0.9800 . ?
C5_2 C2_2 1.5254(15) . ?
C5_2 H5A_2 0.9800 . ?
C5_2 H5B_2 0.9800 . ?
C5_2 H5C_2 0.9800 . ?
C1_3 C2_3 1.382(2) . ?
C1_3 C6_3 1.392(2) . ?
C1_3 C7_3 1.503(2) . ?
C2_3 C3_3 1.383(2) . ?
C2_3 H2_3 0.9500 . ?
C3_3 C4_3 1.380(2) . ?
C3_3 H3_3 0.9500 . ?
C4_3 C5_3 1.380(2) . ?
C4_3 H4_3 0.9500 . ?
C5_3 C6_3 1.380(2) . ?
C5_3 H5_3 0.9500 . ?
C6_3 H6_3 0.9500 . ?
C7_3 H7A_3 0.9800 . ?
C7_3 H7B_3 0.9800 . ?
C7_3 H7C_3 0.9800 . ?
